data_7111037
loop_
_publ_author_name
'Yang, Wenbin'
'Lu, Canzhong'
'Lin, Xiang'
'Zhuang, Honghui'

_publ_section_title
;
 A novel acetated 54-member crown-shaped polyoxomolybdate with
 unprecedented structural features:
 Na26[{Na(H2O)2}6({\m3-OH)4MoV20MoVI34O164(\m2-CH3COO)4}]&#x00B7;&#x2248;120H2O
;
_journal_issue 17
_journal_name_full 'Chemical Communications'
_journal_page_first 1623
_journal_paper_doi 10.1039/b004948o
_journal_year 2000
_chemical_formula_sum 'C8 H280 Mo54 Na32 O308'
_chemical_formula_weight 11222.76
_chemical_name_systematic
; 
 ? 
;
_space_group_IT_number 2
_symmetry_cell_setting triclinic
_symmetry_space_group_name_Hall '-P 1'
_symmetry_space_group_name_H-M 'P -1'
_atom_sites_solution_hydrogens geom
_atom_sites_solution_primary direct
_atom_sites_solution_secondary difmap
_audit_creation_method SHELXL-97
_cell_angle_alpha 90.0210(10)
_cell_angle_beta 102.6470(10)
_cell_angle_gamma 100.41
_cell_formula_units_Z 1
_cell_length_a 17.6814(6)
_cell_length_b 19.8620(7)
_cell_length_c 23.4663(8)
_cell_measurement_temperature 293(2)
_cell_volume 7901.9(5)
_computing_cell_refinement 'Simens CCD SAINT'
_computing_data_collection 'Simens SMART CCD'
_computing_data_reduction 'Simens CCD SAINT'
_computing_structure_refinement 'SHELXL-97 (Sheldrick, 1997)'
_computing_structure_solution 'SHELXS-97 (Sheldrick, 1990)'
_diffrn_ambient_temperature 293(2)
_diffrn_measured_fraction_theta_full 0.987
_diffrn_measured_fraction_theta_max 0.987
_diffrn_measurement_device_type 'Simens CCD SMART'
_diffrn_measurement_method omega-scan
_diffrn_radiation_monochromator graphite
_diffrn_radiation_source 'fine-focus sealed tube'
_diffrn_radiation_type MoK\a
_diffrn_radiation_wavelength 0.71073
_diffrn_reflns_av_R_equivalents 0.0507
_diffrn_reflns_av_sigmaI/netI 0.1037
_diffrn_reflns_limit_h_max 21
_diffrn_reflns_limit_h_min -20
_diffrn_reflns_limit_k_max 23
_diffrn_reflns_limit_k_min -20
_diffrn_reflns_limit_l_max 24
_diffrn_reflns_limit_l_min -27
_diffrn_reflns_number 41201
_diffrn_reflns_theta_full 25.02
_diffrn_reflns_theta_max 25.02
_diffrn_reflns_theta_min 0.89
_exptl_absorpt_coefficient_mu 2.227
_exptl_absorpt_correction_T_max 1.000000
_exptl_absorpt_correction_T_min 0.604480
_exptl_absorpt_correction_type SADABS
_exptl_crystal_colour 'Black red'
_exptl_crystal_density_diffrn 2.358
_exptl_crystal_density_method 'not measured'
_exptl_crystal_description prism
_exptl_crystal_F_000 5412
_exptl_crystal_size_max 0.35
_exptl_crystal_size_mid 0.22
_exptl_crystal_size_min 0.20
_refine_diff_density_max 1.587
_refine_diff_density_min -1.552
_refine_diff_density_rms 0.306
_refine_ls_extinction_method none
_refine_ls_goodness_of_fit_ref 1.242
_refine_ls_hydrogen_treatment mixed
_refine_ls_matrix_type full
_refine_ls_number_parameters 1323
_refine_ls_number_reflns 27539
_refine_ls_number_restraints 0
_refine_ls_restrained_S_all 1.242
_refine_ls_R_factor_all 0.1281
_refine_ls_R_factor_gt 0.0718
_refine_ls_shift/su_max 0.001
_refine_ls_shift/su_mean 0.000
_refine_ls_structure_factor_coef Fsqd
_refine_ls_weighting_details 'calc w=1/[\s^2^(Fo^2^)+(0.1000P)^2^+0.0000P] where P=(Fo^2^+2Fc^2^)/3'
_refine_ls_weighting_scheme calc
_refine_ls_wR_factor_gt 0.1969
_refine_ls_wR_factor_ref 0.2434
_reflns_number_gt 16425
_reflns_number_total 27539
_reflns_threshold_expression >2sigma(I)
_cod_data_source_file b004948osup1.cif
_cod_data_source_block Mo54
_cod_original_cell_volume 7902.0(5)
_cod_original_sg_symbol_H-M P(-1)
_cod_database_code 7111037

loop_
_symmetry_equiv_pos_as_xyz
'x, y, z'
'-x, -y, -z'

loop_
_atom_site_label
_atom_site_type_symbol
_atom_site_fract_x
_atom_site_fract_y
_atom_site_fract_z
_atom_site_U_iso_or_equiv
_atom_site_adp_type
_atom_site_occupancy
_atom_site_symmetry_multiplicity
_atom_site_calc_flag
_atom_site_refinement_flags
Mo1 Mo -0.32329(9) 0.86269(8) -0.04268(6) 0.0625(4) Uani 1 1 d .
Mo2 Mo -0.35922(8) 0.81162(8) 0.08360(6) 0.0583(4) Uani 1 1 d .
Mo3 Mo -0.22116(7) 0.80204(7) 0.23033(5) 0.0496(3) Uani 1 1 d .
Mo4 Mo -0.16569(7) 0.86221(6) 0.11412(6) 0.0480(3) Uani 1 1 d .
Mo5 Mo -0.09743(7) 0.71634(7) 0.16576(5) 0.0483(3) Uani 1 1 d .
Mo6 Mo -0.05365(8) 0.77427(7) 0.04687(6) 0.0537(4) Uani 1 1 d .
Mo7 Mo -0.19016(8) 0.79647(6) -0.09798(5) 0.0487(3) Uani 1 1 d .
Mo8 Mo -0.24715(7) 0.72330(6) 0.01805(5) 0.0471(3) Uani 1 1 d .
Mo9 Mo -0.11224(8) 0.68089(7) 0.26986(6) 0.0505(3) Uani 1 1 d .
Mo10 Mo -0.09120(7) 0.79693(7) 0.37904(5) 0.0499(3) Uani 1 1 d .
Mo11 Mo 0.04848(7) 0.85140(7) 0.43847(5) 0.0471(3) Uani 1 1 d .
Mo12 Mo 0.00228(8) 0.66892(7) 0.42371(6) 0.0545(4) Uani 1 1 d .
Mo13 Mo 0.18217(8) 0.73500(7) 0.49274(6) 0.0521(3) Uani 1 1 d .
Mo14 Mo 0.22811(8) 0.90539(7) 0.50707(6) 0.0534(4) Uani 1 1 d .
Mo15 Mo 0.34424(7) 0.85089(6) 0.43741(5) 0.0461(3) Uani 1 1 d .
Mo16 Mo 0.42732(7) 0.80733(6) 0.37180(5) 0.0455(3) Uani 1 1 d .
Mo17 Mo 0.20505(7) 0.95660(6) 0.36975(6) 0.0466(3) Uani 1 1 d .
Mo18 Mo 0.31699(7) 0.90602(6) 0.29058(6) 0.0472(3) Uani 1 1 d .
Mo19 Mo 0.34102(7) 0.73300(6) 0.23916(5) 0.0462(3) Uani 1 1 d .
Mo20 Mo 0.27385(7) 0.60464(6) 0.22535(5) 0.0459(3) Uani 1 1 d .
Mo21 Mo 0.17509(8) 0.45183(7) 0.22263(6) 0.0546(4) Uani 1 1 d .
Mo22 Mo 0.33533(7) 0.43629(6) 0.17767(5) 0.0459(3) Uani 1 1 d .
Mo23 Mo 0.35682(7) 0.49177(6) 0.32017(5) 0.0464(3) Uani 1 1 d .
Mo24 Mo 0.46621(7) 0.64211(6) 0.31851(5) 0.0443(3) Uani 1 1 d .
Mo25 Mo 0.51715(8) 0.47622(7) 0.27379(6) 0.0518(3) Uani 1 1 d .
Mo26 Mo 0.41972(9) 0.31835(7) 0.26833(6) 0.0585(4) Uani 1 1 d .
Mo27 Mo -0.23134(8) 0.71865(6) -0.19190(6) 0.0498(3) Uani 1 1 d .
O1 O -0.2530(5) 0.8381(5) 0.0462(4) 0.050(2) Uani 1 1 d .
O2 O -0.2953(6) 0.7565(4) -0.0520(4) 0.054(3) Uani 1 1 d .
O3 O -0.2297(6) 0.8782(5) -0.0680(4) 0.062(3) Uani 1 1 d .
O4 O -0.3988(6) 0.8101(6) 0.0025(4) 0.064(3) Uani 1 1 d .
O5 O -0.3921(8) 0.8507(6) -0.1068(5) 0.080(4) Uani 1 1 d .
O6 O -0.3241(8) 0.9431(6) -0.0168(6) 0.088(4) Uani 1 1 d .
O7 O -0.2657(5) 0.8082(5) 0.1460(4) 0.054(3) Uani 1 1 d .
O8 O -0.3698(8) 0.8914(7) 0.1038(5) 0.085(4) Uani 1 1 d .
O9 O -0.3242(6) 0.7094(5) 0.0552(4) 0.057(3) Uani 1 1 d .
O10 O -0.4291(7) 0.7586(6) 0.1100(5) 0.078(4) Uani 1 1 d .
O11 O -0.1214(5) 0.8255(5) 0.1855(4) 0.050(2) Uani 1 1 d .
O12 O -0.1907(5) 0.6996(5) 0.2014(4) 0.052(3) Uani 1 1 d .
O13 O -0.1390(5) 0.7808(5) 0.2916(4) 0.052(2) Uani 1 1 d .
O14 O -0.2193(7) 0.8824(6) 0.2531(5) 0.069(3) Uani 1 1 d .
O15 O -0.3041(6) 0.7553(6) 0.2466(4) 0.064(3) Uani 1 1 d .
O16 O -0.1605(5) 0.7474(4) 0.0891(4) 0.046(2) Uani 1 1 d .
O17 O -0.0857(6) 0.8758(5) 0.0815(4) 0.054(3) Uani 1 1 d .
O18 O -0.1752(6) 0.9415(5) 0.1339(5) 0.066(3) Uani 1 1 d .
O19 O -0.0226(5) 0.7310(5) 0.2422(4) 0.049(2) Uani 1 1 d .
O20 O -0.0139(5) 0.7682(5) 0.1295(4) 0.052(2) Uani 1 1 d .
O21 O -0.0954(6) 0.6375(5) 0.1402(4) 0.063(3) Uani 1 1 d .
O22 O -0.1488(6) 0.7790(5) -0.0097(4) 0.052(2) Uani 1 1 d .
O23 O -0.0445(8) 0.6947(7) 0.0247(5) 0.086(4) Uani 1 1 d .
O24 O 0.0192(7) 0.8297(6) 0.0253(5) 0.076(3) Uani 1 1 d .
O25 O -0.2691(6) 0.7980(5) -0.1683(4) 0.055(3) Uani 1 1 d .
O26 O -0.1879(6) 0.7003(4) -0.1126(4) 0.051(2) Uani 1 1 d .
O27 O -0.1054(6) 0.8425(5) -0.1081(4) 0.064(3) Uani 1 1 d .
O28 O -0.2349(7) 0.6427(5) 0.0023(4) 0.064(3) Uani 1 1 d .
O29 O -0.0518(5) 0.7071(4) 0.3539(4) 0.047(2) Uani 1 1 d .
O30 O -0.1049(7) 0.5990(5) 0.2639(5) 0.066(3) Uani 1 1 d .
O31 O -0.2099(7) 0.6480(5) 0.3102(5) 0.071(3) Uani 1 1 d .
O32 O -0.0028(5) 0.8530(5) 0.3572(4) 0.048(2) Uani 1 1 d .
O33 O -0.0282(5) 0.7694(5) 0.4528(4) 0.052(3) Uani 1 1 d .
O34 O -0.1893(6) 0.7169(6) 0.3887(5) 0.068(3) Uani 1 1 d .
O35 O -0.1460(6) 0.8528(6) 0.3960(4) 0.063(3) Uani 1 1 d .
O36 O 0.1477(5) 0.9015(5) 0.4198(4) 0.047(2) Uani 1 1 d .
O37 O 0.1362(6) 0.8358(5) 0.5110(4) 0.056(3) Uani 1 1 d .
O38 O 0.0227(6) 0.9156(5) 0.4726(4) 0.059(3) Uiso 1 1 d .
O39 O 0.0970(5) 0.7557(5) 0.4127(4) 0.045(2) Uani 1 1 d .
O40 O 0.0780(6) 0.6882(6) 0.4980(4) 0.060(3) Uani 1 1 d .
O41 O -0.0752(6) 0.6231(6) 0.4486(5) 0.075(3) Uani 1 1 d .
O42 O 0.0385(6) 0.6090(5) 0.3906(5) 0.068(3) Uani 1 1 d .
O43 O 0.2514(5) 0.8109(5) 0.4692(4) 0.048(2) Uani 1 1 d .
O44 O 0.2143(6) 0.6725(5) 0.4607(5) 0.064(3) Uani 1 1 d .
O45 O 0.2234(7) 0.7342(6) 0.5657(5) 0.077(3) Uani 1 1 d .
O46 O 0.2965(5) 0.9360(5) 0.4533(4) 0.050(2) Uani 1 1 d .
O47 O 0.2930(6) 0.8930(6) 0.5704(4) 0.069(3) Uani 1 1 d .
O48 O 0.1980(6) 0.9786(6) 0.5225(5) 0.069(3) Uani 1 1 d .
O49 O 0.2460(5) 0.8606(4) 0.3542(4) 0.044(2) Uani 1 1 d .
O50 O 0.3447(5) 0.7605(4) 0.4065(4) 0.047(2) Uani 1 1 d .
O51 O 0.4008(5) 0.8991(5) 0.3794(4) 0.049(2) Uani 1 1 d .
O52 O 0.4145(6) 0.8630(6) 0.4994(4) 0.063(3) Uani 1 1 d .
O53 O 0.3408(5) 0.8142(4) 0.2924(4) 0.046(2) Uani 1 1 d .
O54 O 0.5034(6) 0.8502(5) 0.3151(5) 0.056(3) Uani 1 1 d .
O55 O 0.5121(6) 0.8048(5) 0.4219(4) 0.064(3) Uani 1 1 d .
O56 O 0.2942(6) 0.9786(5) 0.3337(5) 0.056(3) Uani 1 1 d .
O57 O 0.1313(6) 0.9475(5) 0.3095(4) 0.058(3) Uani 1 1 d .
O58 O 0.2102(6) 1.0385(5) 0.3976(5) 0.063(3) Uani 1 1 d .
O59 O 0.3943(6) 0.9514(5) 0.2656(5) 0.064(3) Uani 1 1 d .
O60 O 0.2384(6) 0.8938(5) 0.2315(4) 0.057(3) Uani 1 1 d .
O61 O 0.3841(5) 0.6505(4) 0.2273(4) 0.046(2) Uani 1 1 d .
O62 O 0.4145(5) 0.7173(4) 0.3249(4) 0.047(2) Uani 1 1 d .
O63 O 0.2495(6) 0.6824(4) 0.2639(4) 0.051(2) Uani 1 1 d .
O64 O 0.4529(7) 0.7903(5) 0.2299(4) 0.062(3) Uani 1 1 d .
O65 O 0.3016(7) 0.7600(5) 0.1730(4) 0.064(3) Uani 1 1 d .
O66 O 0.3445(5) 0.5838(4) 0.3176(4) 0.043(2) Uani 1 1 d .
O67 O 0.2987(5) 0.5065(4) 0.2209(4) 0.048(2) Uani 1 1 d .
O68 O 0.1842(6) 0.5428(5) 0.2507(4) 0.055(3) Uani 1 1 d .
O69 O 0.2315(6) 0.6065(5) 0.1534(4) 0.061(3) Uani 1 1 d .
O70 O 0.2369(6) 0.3852(5) 0.2081(4) 0.052(2) Uani 1 1 d .
O71 O 0.2600(6) 0.4489(5) 0.3165(4) 0.058(3) Uani 1 1 d .
O72 O 0.1283(6) 0.4596(6) 0.1520(5) 0.077(3) Uani 1 1 d .
O73 O 0.1044(6) 0.4060(6) 0.2539(6) 0.081(4) Uani 1 1 d .
O74 O 0.3951(5) 0.4251(4) 0.2777(4) 0.046(2) Uani 1 1 d .
O75 O 0.3510(6) 0.3478(5) 0.1800(4) 0.053(2) Uani 1 1 d .
O76 O 0.2865(7) 0.4468(5) 0.1084(4) 0.062(3) Uani 1 1 d .
O77 O 0.4322(6) 0.4821(5) 0.1821(4) 0.056(3) Uani 1 1 d .
O78 O 0.4586(5) 0.5483(5) 0.2914(4) 0.050(2) Uani 1 1 d .
O79 O 0.4048(6) 0.4847(5) 0.3903(4) 0.063(3) Uani 1 1 d .
O80 O 0.5069(6) 0.6350(5) 0.3905(4) 0.063(3) Uani 1 1 d .
O81 O 0.5443(6) 0.6770(5) 0.2903(5) 0.060(3) Uani 1 1 d .
O82 O 0.5070(6) 0.3869(5) 0.2450(5) 0.061(3) Uani 1 1 d .
O83 O 0.5869(6) 0.5239(5) 0.2426(5) 0.067(3) Uani 1 1 d .
O84 O 0.5649(6) 0.4681(6) 0.3452(5) 0.068(3) Uani 1 1 d .
O85 O -0.3154(6) 0.7147(5) -0.2685(4) 0.056(3) Uani 1 1 d .
O86 O 0.4625(7) 0.3182(5) 0.3420(5) 0.073(3) Uani 1 1 d .
O87 O 0.4495(8) 0.2501(6) 0.2364(6) 0.081(4) Uani 1 1 d .
O88 O -0.1550(6) 0.7461(5) -0.2222(5) 0.066(3) Uani 1 1 d .
O101 O -0.0520(12) 0.9738(10) 0.2602(8) 0.150(7) Uiso 1 1 d .
O102 O 0.0714(8) 0.8842(7) 0.1875(6) 0.090(4) Uiso 1 1 d .
O103 O 0.1729(9) 0.5656(7) 0.3621(6) 0.104(4) Uiso 1 1 d .
O104 O 0.3742(15) 0.6109(12) 0.4691(10) 0.193(9) Uiso 1 1 d .
O105 O -0.002(3) 0.631(2) -0.072(2) 0.176(16) Uiso 0.50 1 d P
O106 O -0.119(2) 0.5220(18) -0.0002(16) 0.139(12) Uiso 0.50 1 d P
O107 O -0.611(4) 0.661(3) -0.191(3) 0.24(2) Uiso 0.50 1 d P
O108 O 0.534(4) 0.771(3) 0.550(3) 0.24(2) Uiso 0.50 1 d P
O109 O 0.041(2) 0.584(2) 0.2101(17) 0.154(14) Uiso 0.50 1 d P
O110 O 0.237(4) 0.888(3) 0.103(3) 0.29(3) Uiso 0.50 1 d P
O111 O 0.043(3) 0.574(2) 0.0875(18) 0.163(15) Uiso 0.50 1 d P
O112 O 0.557(4) 0.959(4) 0.589(3) 0.28(3) Uiso 0.50 1 d P
O113 O -0.105(2) 0.982(2) -0.0169(17) 0.155(14) Uiso 0.50 1 d P
O114 O 0.258(4) 0.809(3) 0.680(3) 0.27(3) Uiso 0.50 1 d P
O115 O 0.742(3) 0.496(2) 0.2522(18) 0.161(14) Uiso 0.50 1 d P
O116 O 0.715(4) 0.604(4) 0.536(3) 0.30(3) Uiso 0.50 1 d P
O117 O -0.257(2) 0.6911(17) -0.3642(15) 0.272(14) Uiso 1 1 d .
O118 O 0.638(3) 0.738(3) 0.482(2) 0.23(2) Uiso 0.50 1 d P
O119 O -0.468(2) 0.9142(18) -0.2353(16) 0.296(16) Uiso 1 1 d .
O120 O -0.161(3) 0.708(2) 0.519(2) 0.195(19) Uiso 0.50 1 d P
O121 O -0.056(2) 1.0155(16) 0.3820(15) 0.268(14) Uiso 1 1 d .
O122 O -0.234(4) 0.505(3) 0.105(3) 0.25(3) Uiso 0.50 1 d P
O123 O -0.2664(17) 0.9685(13) -0.1645(11) 0.214(10) Uiso 1 1 d .
O124 O 0.115(2) 0.7115(17) 0.1405(14) 0.124(11) Uiso 0.50 1 d P
O125 O 0.377(2) 0.4778(16) 0.0153(14) 0.262(14) Uiso 1 1 d .
O126 O 0.573(3) 0.374(2) 0.0801(19) 0.170(16) Uiso 0.50 1 d P
O127 O -0.3311(16) 0.8826(13) -0.3005(11) 0.210(10) Uiso 1 1 d .
O128 O 0.562(3) 0.636(2) 0.5488(18) 0.162(15) Uiso 0.50 1 d P
O129 O 0.087(2) 0.8504(16) 0.6118(14) 0.262(14) Uiso 1 1 d .
O130 O 0.410(2) 1.041(2) 0.4992(17) 0.153(14) Uiso 0.50 1 d P
O131 O 0.4796(18) 0.5720(14) 0.4763(12) 0.234(12) Uiso 1 1 d .
O132 O -0.550(4) 0.785(3) -0.057(3) 0.27(3) Uiso 0.50 1 d P
O133 O 0.5456(15) 0.4772(12) 0.1035(11) 0.193(9) Uiso 1 1 d .
O134 O 0.440(2) 0.898(2) 0.6074(17) 0.151(14) Uiso 0.50 1 d P
O135 O -0.5277(18) 0.7668(15) -0.1577(13) 0.240(12) Uiso 1 1 d .
O136 O 0.403(3) 0.796(2) 0.629(2) 0.184(17) Uiso 0.50 1 d P
O137 O 0.1021(16) 1.0797(13) 0.4633(11) 0.207(10) Uiso 1 1 d .
O138 O -0.297(3) 1.020(3) 0.178(2) 0.22(2) Uiso 0.50 1 d P
O139 O 0.5109(15) 0.6207(12) 0.0247(11) 0.196(9) Uiso 1 1 d .
O140 O 0.259(4) 1.043(3) 0.637(2) 0.23(2) Uiso 0.50 1 d P
O141 O 0.1366(6) 0.7441(5) 0.3043(4) 0.059(3) Uiso 1 1 d .
O142 O 0.299(2) 1.1173(19) 0.5027(17) 0.147(13) Uiso 0.50 1 d P
O143 O -0.3669(6) 0.8619(5) -0.2078(4) 0.061(3) Uiso 1 1 d .
O144 O 0.138(3) 1.077(2) 0.2332(19) 0.170(16) Uiso 0.50 1 d P
O145 O -0.4459(11) 0.6784(9) -0.1031(8) 0.131(6) Uiso 1 1 d .
O146 O -0.584(3) 0.807(2) 0.096(2) 0.179(16) Uiso 0.50 1 d P
O147 O 0.4643(10) 0.6202(8) 0.1409(7) 0.125(5) Uiso 1 1 d .
O148 O -0.023(3) 0.474(3) 0.297(2) 0.22(2) Uiso 0.50 1 d P
O149 O 0.6021(10) 0.6532(9) 0.2065(7) 0.119(5) Uiso 1 1 d .
O150 O -0.369(2) 0.8970(18) 0.3956(16) 0.140(12) Uiso 0.50 1 d P
O151 O -0.3370(12) 0.6132(9) 0.1498(8) 0.142(6) Uiso 1 1 d .
O152 O 0.054(4) 0.673(3) 0.608(2) 0.23(2) Uiso 0.50 1 d P
O153 O 0.5798(13) 0.5130(10) 0.4664(9) 0.158(7) Uiso 1 1 d .
O154 O 0.711(4) 0.417(3) 0.434(2) 0.24(2) Uiso 0.50 1 d P
O155 O -0.3316(11) 0.7970(9) 0.3696(8) 0.134(6) Uiso 1 1 d .
O156 O 0.5697(15) 0.6925(12) 0.1937(10) 0.074(6) Uiso 0.50 1 d P
O157 O 0.5000 0.5000 0.0000 0.158(10) Uiso 1 2 d S
O158 O 0.017(4) 0.756(4) -0.128(3) 0.29(3) Uiso 0.50 1 d P
C1 C -0.2927(10) 0.6216(9) 0.3759(9) 0.085(6) Uani 1 1 d .
C2 C -0.2255(11) 0.6655(9) 0.3569(8) 0.067(5) Uani 1 1 d .
C3 C 0.5680(10) 0.8748(10) 0.2362(8) 0.077(5) Uani 1 1 d .
C4 C 0.5033(9) 0.8353(8) 0.2627(8) 0.057(4) Uani 1 1 d .
Na1 Na -0.0012(4) 0.8746(4) 0.2611(3) 0.0745(19) Uani 1 1 d .
Na2 Na 0.2888(4) 0.6476(3) 0.3845(3) 0.078(2) Uani 1 1 d .
Na3 Na -0.1449(5) 0.6089(4) -0.0592(3) 0.094(2) Uani 1 1 d .

loop_
_atom_site_aniso_label
_atom_site_aniso_U_11
_atom_site_aniso_U_22
_atom_site_aniso_U_33
_atom_site_aniso_U_23
_atom_site_aniso_U_13
_atom_site_aniso_U_12
Mo1 0.0663(9) 0.0606(9) 0.0590(9) 0.0046(7) 0.0127(7) 0.0092(7)
Mo2 0.0400(7) 0.0766(10) 0.0546(8) 0.0023(7) 0.0099(6) 0.0022(7)
Mo3 0.0371(7) 0.0623(8) 0.0460(7) -0.0034(6) 0.0125(6) -0.0034(6)
Mo4 0.0431(7) 0.0464(7) 0.0493(7) -0.0037(6) 0.0120(6) -0.0074(6)
Mo5 0.0415(7) 0.0530(7) 0.0455(7) -0.0039(6) 0.0077(6) -0.0017(6)
Mo6 0.0429(7) 0.0653(9) 0.0491(8) -0.0056(6) 0.0126(6) -0.0022(6)
Mo7 0.0552(8) 0.0391(7) 0.0460(7) -0.0007(5) 0.0123(6) -0.0076(6)
Mo8 0.0441(7) 0.0445(7) 0.0446(7) 0.0004(6) 0.0064(6) -0.0086(6)
Mo9 0.0458(7) 0.0512(7) 0.0470(7) -0.0015(6) 0.0073(6) -0.0071(6)
Mo10 0.0372(7) 0.0627(8) 0.0458(7) -0.0029(6) 0.0140(6) -0.0063(6)
Mo11 0.0391(7) 0.0564(8) 0.0432(7) -0.0081(6) 0.0130(6) -0.0032(6)
Mo12 0.0479(8) 0.0575(8) 0.0506(8) 0.0056(6) 0.0097(6) -0.0083(6)
Mo13 0.0466(7) 0.0616(8) 0.0429(7) -0.0001(6) 0.0093(6) -0.0029(6)
Mo14 0.0454(7) 0.0629(8) 0.0458(7) -0.0178(6) 0.0082(6) -0.0040(6)
Mo15 0.0353(6) 0.0506(7) 0.0467(7) -0.0113(6) 0.0078(5) -0.0053(6)
Mo16 0.0351(6) 0.0475(7) 0.0491(7) -0.0105(6) 0.0092(5) -0.0046(5)
Mo17 0.0405(7) 0.0431(7) 0.0530(8) -0.0092(6) 0.0137(6) -0.0049(5)
Mo18 0.0462(7) 0.0402(7) 0.0541(8) -0.0019(6) 0.0184(6) -0.0037(6)
Mo19 0.0472(7) 0.0425(7) 0.0454(7) -0.0053(5) 0.0098(6) -0.0003(6)
Mo20 0.0407(7) 0.0423(7) 0.0494(7) -0.0071(6) 0.0053(6) -0.0006(5)
Mo21 0.0397(7) 0.0479(7) 0.0700(9) -0.0104(7) 0.0095(6) -0.0051(6)
Mo22 0.0477(7) 0.0400(7) 0.0469(7) -0.0020(5) 0.0124(6) -0.0025(6)
Mo23 0.0439(7) 0.0460(7) 0.0459(7) -0.0024(6) 0.0119(6) -0.0032(6)
Mo24 0.0342(6) 0.0436(7) 0.0514(7) -0.0063(6) 0.0090(5) -0.0022(5)
Mo25 0.0417(7) 0.0469(7) 0.0645(9) -0.0060(6) 0.0133(6) 0.0002(6)
Mo26 0.0613(9) 0.0463(7) 0.0602(9) 0.0006(6) 0.0036(7) 0.0024(7)
Mo27 0.0555(8) 0.0417(7) 0.0469(7) -0.0005(6) 0.0121(6) -0.0057(6)
O1 0.043(5) 0.056(6) 0.051(6) -0.002(5) 0.013(5) 0.005(5)
O2 0.049(6) 0.043(5) 0.055(6) -0.001(5) -0.002(5) -0.012(5)
O3 0.069(7) 0.048(6) 0.063(7) -0.003(5) 0.017(6) -0.006(5)
O4 0.054(7) 0.077(7) 0.055(6) 0.003(6) 0.010(5) -0.001(6)
O5 0.092(9) 0.090(9) 0.054(7) 0.004(6) 0.008(6) 0.018(7)
O6 0.104(10) 0.072(8) 0.100(10) 0.004(7) 0.029(8) 0.038(8)
O7 0.035(5) 0.072(7) 0.051(6) 0.007(5) 0.010(4) 0.001(5)
O8 0.079(9) 0.115(10) 0.069(8) -0.004(7) 0.017(7) 0.039(8)
O9 0.041(6) 0.066(6) 0.057(6) -0.001(5) 0.010(5) -0.010(5)
O10 0.055(7) 0.108(9) 0.066(7) 0.004(7) 0.019(6) -0.008(7)
O11 0.038(5) 0.046(5) 0.057(6) -0.010(5) 0.005(4) -0.008(4)
O12 0.038(5) 0.058(6) 0.047(6) -0.007(5) 0.007(4) -0.022(5)
O13 0.033(5) 0.068(6) 0.046(5) -0.008(5) 0.004(4) -0.004(5)
O14 0.070(8) 0.076(7) 0.059(7) -0.013(6) 0.017(6) 0.004(6)
O15 0.043(6) 0.087(8) 0.058(6) 0.000(6) 0.019(5) -0.009(5)
O16 0.042(5) 0.047(5) 0.040(5) -0.003(4) 0.001(4) -0.007(4)
O17 0.046(6) 0.055(6) 0.053(6) -0.003(5) 0.012(5) -0.014(5)
O18 0.064(7) 0.063(7) 0.068(7) -0.001(6) 0.016(6) -0.003(6)
O19 0.039(5) 0.061(6) 0.039(5) -0.009(4) -0.001(4) 0.000(5)
O20 0.040(5) 0.054(6) 0.059(6) -0.004(5) 0.010(5) -0.004(5)
O21 0.067(7) 0.061(6) 0.056(6) -0.010(5) 0.007(5) 0.005(6)
O22 0.050(6) 0.056(6) 0.044(5) 0.000(5) 0.012(5) -0.006(5)
O23 0.087(9) 0.100(9) 0.069(8) -0.009(7) 0.014(7) 0.021(8)
O24 0.055(7) 0.101(9) 0.066(7) 0.003(7) 0.020(6) -0.005(6)
O25 0.067(7) 0.042(5) 0.048(6) 0.003(4) 0.002(5) 0.006(5)
O26 0.055(6) 0.038(5) 0.049(6) -0.002(4) 0.003(5) -0.011(4)
O27 0.064(7) 0.059(6) 0.057(6) 0.001(5) 0.014(5) -0.017(5)
O28 0.073(7) 0.058(6) 0.048(6) 0.001(5) 0.006(5) -0.011(6)
O29 0.050(6) 0.046(5) 0.043(5) -0.005(4) 0.018(4) -0.006(4)
O30 0.070(7) 0.055(6) 0.065(7) 0.005(5) 0.010(6) 0.000(6)
O31 0.059(7) 0.060(7) 0.077(8) -0.001(6) 0.003(6) -0.015(6)
O32 0.043(5) 0.056(6) 0.043(5) -0.008(4) 0.015(4) -0.005(4)
O33 0.046(6) 0.069(6) 0.036(5) 0.004(5) 0.013(4) -0.009(5)
O34 0.053(7) 0.090(8) 0.062(7) 0.004(6) 0.028(6) 0.002(6)
O35 0.054(6) 0.076(7) 0.061(7) -0.009(6) 0.020(5) 0.008(6)
O36 0.042(5) 0.050(5) 0.046(5) -0.014(4) 0.013(4) -0.006(4)
O37 0.051(6) 0.077(7) 0.036(5) -0.001(5) 0.015(5) 0.000(5)
O39 0.041(5) 0.053(6) 0.040(5) 0.004(4) 0.010(4) 0.003(4)
O40 0.051(6) 0.090(8) 0.033(5) 0.006(5) 0.014(5) -0.005(5)
O41 0.050(7) 0.084(8) 0.080(8) 0.013(6) 0.013(6) -0.013(6)
O42 0.060(7) 0.066(7) 0.065(7) -0.005(6) 0.004(6) -0.009(6)
O43 0.044(5) 0.050(5) 0.045(5) -0.008(4) 0.010(4) -0.007(4)
O44 0.051(6) 0.064(7) 0.073(7) -0.011(6) 0.016(6) 0.001(5)
O45 0.066(8) 0.108(9) 0.049(6) 0.004(6) 0.001(6) 0.009(7)
O46 0.038(5) 0.053(6) 0.055(6) -0.020(5) 0.006(4) -0.001(4)
O47 0.059(7) 0.092(8) 0.044(6) -0.013(6) 0.000(5) -0.002(6)
O48 0.061(7) 0.079(8) 0.064(7) -0.028(6) 0.011(6) 0.011(6)
O49 0.040(5) 0.049(5) 0.044(5) -0.008(4) 0.016(4) 0.001(4)
O50 0.043(5) 0.039(5) 0.051(6) -0.009(4) 0.006(4) -0.009(4)
O51 0.036(5) 0.056(6) 0.052(6) -0.017(5) 0.013(4) -0.004(4)
O52 0.048(6) 0.086(8) 0.050(6) -0.019(6) 0.011(5) -0.005(6)
O53 0.051(6) 0.041(5) 0.045(5) -0.008(4) 0.011(4) 0.006(4)
O54 0.039(6) 0.056(6) 0.071(7) -0.009(5) 0.023(5) -0.007(5)
O55 0.044(6) 0.077(7) 0.062(7) -0.021(6) -0.002(5) 0.003(5)
O56 0.046(6) 0.042(5) 0.081(7) -0.010(5) 0.025(5) 0.000(4)
O57 0.046(6) 0.071(7) 0.055(6) -0.010(5) 0.013(5) 0.000(5)
O58 0.063(7) 0.048(6) 0.079(7) -0.012(5) 0.024(6) 0.004(5)
O59 0.057(7) 0.052(6) 0.087(8) 0.012(6) 0.033(6) -0.001(5)
O60 0.057(6) 0.061(6) 0.048(6) -0.006(5) 0.009(5) 0.002(5)
O61 0.047(5) 0.035(5) 0.055(6) -0.005(4) 0.019(5) -0.001(4)
O62 0.039(5) 0.045(5) 0.053(6) -0.006(4) 0.006(4) 0.002(4)
O63 0.047(6) 0.041(5) 0.065(6) 0.003(5) 0.012(5) 0.003(4)
O64 0.079(8) 0.052(6) 0.059(7) 0.004(5) 0.032(6) 0.005(6)
O65 0.076(8) 0.056(6) 0.055(6) -0.003(5) 0.010(6) 0.007(6)
O66 0.037(5) 0.042(5) 0.046(5) -0.005(4) 0.009(4) -0.002(4)
O67 0.049(6) 0.042(5) 0.054(6) -0.006(4) 0.019(5) -0.004(4)
O68 0.044(6) 0.049(6) 0.070(7) -0.011(5) 0.018(5) -0.006(5)
O69 0.051(6) 0.064(6) 0.058(6) 0.005(5) 0.002(5) -0.001(5)
O70 0.046(6) 0.049(6) 0.056(6) -0.005(5) 0.013(5) -0.006(5)
O71 0.052(6) 0.056(6) 0.065(7) -0.002(5) 0.023(5) -0.007(5)
O72 0.051(7) 0.085(8) 0.081(8) -0.016(7) -0.008(6) 0.005(6)
O73 0.053(7) 0.074(8) 0.114(10) -0.012(7) 0.041(7) -0.022(6)
O74 0.047(6) 0.044(5) 0.046(5) 0.000(4) 0.015(4) 0.000(4)
O75 0.054(6) 0.043(5) 0.062(6) 0.003(5) 0.015(5) 0.006(5)
O76 0.082(8) 0.050(6) 0.045(6) 0.003(5) 0.011(5) -0.004(5)
O77 0.053(6) 0.043(5) 0.067(7) -0.001(5) 0.018(5) -0.005(5)
O78 0.046(6) 0.047(5) 0.058(6) -0.008(5) 0.015(5) 0.004(4)
O79 0.067(7) 0.072(7) 0.047(6) 0.001(5) 0.013(5) 0.005(6)
O80 0.059(7) 0.060(6) 0.056(6) -0.008(5) -0.001(5) -0.004(5)
O81 0.048(6) 0.053(6) 0.077(7) -0.006(5) 0.025(5) -0.009(5)
O82 0.060(7) 0.051(6) 0.074(7) -0.004(5) 0.023(6) 0.007(5)
O83 0.058(7) 0.053(6) 0.094(8) -0.004(6) 0.035(6) -0.005(5)
O84 0.044(6) 0.072(7) 0.081(8) -0.014(6) 0.005(6) -0.001(5)
O85 0.057(6) 0.055(6) 0.050(6) 0.001(5) 0.011(5) -0.010(5)
O86 0.078(8) 0.065(7) 0.069(7) 0.010(6) 0.007(6) 0.004(6)
O87 0.084(9) 0.058(7) 0.098(9) -0.013(6) 0.010(7) 0.018(6)
O88 0.064(7) 0.065(7) 0.065(7) 0.011(6) 0.023(6) -0.008(6)
C1 0.048(10) 0.084(13) 0.112(15) 0.006(11) 0.032(10) -0.030(9)
C2 0.071(12) 0.067(11) 0.059(11) -0.012(9) 0.020(9) -0.005(9)
C3 0.061(11) 0.089(13) 0.079(12) -0.002(10) 0.032(10) -0.009(10)
C4 0.039(8) 0.054(9) 0.080(12) -0.003(9) 0.029(8) -0.004(7)
Na1 0.062(4) 0.093(5) 0.058(4) -0.011(3) 0.012(3) -0.012(4)
Na2 0.075(5) 0.063(4) 0.096(5) -0.013(4) 0.031(4) -0.004(3)
Na3 0.121(7) 0.080(5) 0.073(5) 0.005(4) 0.003(5) 0.025(5)

loop_
_atom_type_symbol
_atom_type_description
_atom_type_scat_dispersion_real
_atom_type_scat_dispersion_imag
_atom_type_scat_source
C C 0.0033 0.0016 'International Tables Vol C Tables 4.2.6.8 and 6.1.1.4'
H H 0.0000 0.0000 'International Tables Vol C Tables 4.2.6.8 and 6.1.1.4'
O O 0.0106 0.0060 'International Tables Vol C Tables 4.2.6.8 and 6.1.1.4'
Na Na 0.0362 0.0249 'International Tables Vol C Tables 4.2.6.8 and 6.1.1.4'
Mo Mo -1.6832 0.6857 'International Tables Vol C Tables 4.2.6.8 and 6.1.1.4'

loop_
_geom_angle_atom_site_label_1
_geom_angle_atom_site_label_2
_geom_angle_atom_site_label_3
_geom_angle
_geom_angle_site_symmetry_1
_geom_angle_site_symmetry_3
O5 Mo1 O6 105.3(6) . .
O5 Mo1 O3 102.2(5) . .
O6 Mo1 O3 100.8(6) . .
O5 Mo1 O4 92.8(5) . .
O6 Mo1 O4 97.3(5) . .
O3 Mo1 O4 152.4(5) . .
O5 Mo1 O2 91.6(5) . .
O6 Mo1 O2 163.1(5) . .
O3 Mo1 O2 75.6(4) . .
O4 Mo1 O2 81.1(4) . .
O5 Mo1 O1 158.8(5) . .
O6 Mo1 O1 90.8(5) . .
O3 Mo1 O1 87.9(4) . .
O4 Mo1 O1 71.1(4) . .
O2 Mo1 O1 72.7(3) . .
O10 Mo2 O8 103.4(6) . .
O10 Mo2 O4 105.4(5) . .
O8 Mo2 O4 101.2(5) . .
O10 Mo2 O7 100.2(5) . .
O8 Mo2 O7 95.3(5) . .
O4 Mo2 O7 145.2(4) . .
O10 Mo2 O1 155.5(5) . .
O8 Mo2 O1 100.4(5) . .
O4 Mo2 O1 75.2(4) . .
O7 Mo2 O1 71.8(4) . .
O10 Mo2 O9 84.9(5) . .
O8 Mo2 O9 171.0(5) . .
O4 Mo2 O9 79.6(4) . .
O7 Mo2 O9 79.6(4) . .
O1 Mo2 O9 71.1(3) . .
O14 Mo3 O15 104.8(5) . .
O14 Mo3 O13 98.1(5) . .
O15 Mo3 O13 102.7(4) . .
O14 Mo3 O7 99.6(5) . .
O15 Mo3 O7 96.6(4) . .
O13 Mo3 O7 149.5(4) . .
O14 Mo3 O11 97.3(4) . .
O15 Mo3 O11 156.7(4) . .
O13 Mo3 O11 81.4(4) . .
O7 Mo3 O11 71.9(4) . .
O14 Mo3 O12 166.0(4) . .
O15 Mo3 O12 88.1(4) . .
O13 Mo3 O12 73.3(4) . .
O7 Mo3 O12 84.0(4) . .
O11 Mo3 O12 70.8(3) . .
O18 Mo4 O17 104.5(5) . .
O18 Mo4 O11 103.9(5) . .
O17 Mo4 O11 100.7(4) . .
O18 Mo4 O1 102.4(5) . .
O17 Mo4 O1 101.3(4) . .
O11 Mo4 O1 139.9(4) . .
O18 Mo4 O7 95.7(4) . .
O17 Mo4 O7 159.7(4) . .
O11 Mo4 O7 74.6(4) . .
O1 Mo4 O7 73.1(4) . .
O18 Mo4 O16 175.8(4) . .
O17 Mo4 O16 79.7(4) . .
O11 Mo4 O16 75.1(3) . .
O1 Mo4 O16 76.4(4) . .
O7 Mo4 O16 80.1(3) . .
O21 Mo5 O19 106.7(5) . .
O21 Mo5 O12 102.6(5) . .
O19 Mo5 O12 93.0(4) . .
O21 Mo5 O20 97.5(5) . .
O19 Mo5 O20 89.0(4) . .
O12 Mo5 O20 158.3(4) . .
O21 Mo5 O16 96.2(4) . .
O19 Mo5 O16 154.4(4) . .
O12 Mo5 O16 92.8(4) . .
O20 Mo5 O16 76.8(4) . .
O21 Mo5 O11 168.6(4) . .
O19 Mo5 O11 84.6(4) . .
O12 Mo5 O11 74.7(4) . .
O20 Mo5 O11 84.0(4) . .
O16 Mo5 O11 73.0(3) . .
O21 Mo5 Mo9 96.5(4) . .
O19 Mo5 Mo9 48.2(3) . .
O12 Mo5 Mo9 48.5(3) . .
O20 Mo5 Mo9 137.2(3) . .
O16 Mo5 Mo9 141.1(3) . .
O11 Mo5 Mo9 89.9(2) . .
O21 Mo5 Mo6 87.5(4) . .
O19 Mo5 Mo6 123.1(3) . .
O12 Mo5 Mo6 138.2(3) . .
O20 Mo5 Mo6 34.1(3) . .
O16 Mo5 Mo6 45.5(3) . .
O11 Mo5 Mo6 87.5(2) . .
Mo9 Mo5 Mo6 171.20(6) . .
O24 Mo6 O23 105.3(6) . .
O24 Mo6 O22 105.8(5) . .
O23 Mo6 O22 96.3(5) . .
O24 Mo6 O20 103.9(5) . .
O23 Mo6 O20 98.5(5) . .
O22 Mo6 O20 141.7(4) . .
O24 Mo6 O16 153.7(5) . .
O23 Mo6 O16 101.0(5) . .
O22 Mo6 O16 70.2(3) . .
O20 Mo6 O16 72.4(3) . .
O24 Mo6 O17 83.9(5) . .
O23 Mo6 O17 170.7(5) . .
O22 Mo6 O17 79.6(4) . .
O20 Mo6 O17 80.2(4) . .
O16 Mo6 O17 69.8(3) . .
O24 Mo6 Mo5 138.9(4) . .
O23 Mo6 Mo5 91.4(4) . .
O22 Mo6 Mo5 109.4(3) . .
O20 Mo6 Mo5 35.5(3) . .
O16 Mo6 Mo5 39.6(2) . .
O17 Mo6 Mo5 82.2(2) . .
O27 Mo7 O25 107.8(5) . .
O27 Mo7 O26 107.5(5) . .
O25 Mo7 O26 91.8(4) . .
O27 Mo7 O3 95.4(5) . .
O25 Mo7 O3 86.5(4) . .
O26 Mo7 O3 156.4(4) . .
O27 Mo7 O22 96.3(4) . .
O25 Mo7 O22 155.3(4) . .
O26 Mo7 O22 86.2(4) . .
O3 Mo7 O22 85.6(4) . .
O27 Mo7 O2 159.1(4) . .
O25 Mo7 O2 86.8(4) . .
O26 Mo7 O2 86.4(4) . .
O3 Mo7 O2 70.0(4) . .
O22 Mo7 O2 68.5(3) . .
O27 Mo7 Mo27 100.1(4) . .
O25 Mo7 Mo27 48.4(3) . .
O26 Mo7 Mo27 47.5(3) . .
O3 Mo7 Mo27 134.9(3) . .
O22 Mo7 Mo27 133.6(3) . .
O2 Mo7 Mo27 100.8(2) . .
O28 Mo8 O9 103.7(5) . .
O28 Mo8 O2 106.4(4) . .
O9 Mo8 O2 101.7(5) . .
O28 Mo8 O16 99.8(4) . .
O9 Mo8 O16 96.0(4) . .
O2 Mo8 O16 143.5(4) . .
O28 Mo8 O22 98.4(4) . .
O9 Mo8 O22 156.8(4) . .
O2 Mo8 O22 78.4(4) . .
O16 Mo8 O22 73.0(4) . .
O28 Mo8 O1 174.8(4) . .
O9 Mo8 O1 78.2(4) . .
O2 Mo8 O1 77.6(4) . .
O16 Mo8 O1 75.2(4) . .
O22 Mo8 O1 79.2(3) . .
O30 Mo9 O19 104.6(5) . .
O30 Mo9 O12 107.3(5) . .
O19 Mo9 O12 94.2(4) . .
O30 Mo9 O29 102.0(5) . .
O19 Mo9 O29 89.2(3) . .
O12 Mo9 O29 148.6(4) . .
O30 Mo9 O31 87.8(5) . .
O19 Mo9 O31 166.7(4) . .
O12 Mo9 O31 86.4(4) . .
O29 Mo9 O31 83.5(4) . .
O30 Mo9 O13 166.9(4) . .
O19 Mo9 O13 87.8(4) . .
O12 Mo9 O13 75.4(4) . .
O29 Mo9 O13 73.5(4) . .
O31 Mo9 O13 79.5(4) . .
O30 Mo9 Mo5 98.4(4) . .
O19 Mo9 Mo5 48.8(2) . .
O12 Mo9 Mo5 49.2(3) . .
O29 Mo9 Mo5 136.9(2) . .
O31 Mo9 Mo5 135.1(3) . .
O13 Mo9 Mo5 92.9(2) . .
O35 Mo10 O32 105.0(5) . .
O35 Mo10 O33 108.2(5) . .
O32 Mo10 O33 94.4(4) . .
O35 Mo10 O13 99.9(5) . .
O32 Mo10 O13 86.5(4) . .
O33 Mo10 O13 150.6(4) . .
O35 Mo10 O29 164.4(4) . .
O32 Mo10 O29 89.4(4) . .
O33 Mo10 O29 75.9(4) . .
O13 Mo10 O29 74.7(4) . .
O35 Mo10 O34 85.7(5) . .
O32 Mo10 O34 167.0(4) . .
O33 Mo10 O34 88.9(4) . .
O13 Mo10 O34 84.5(4) . .
O29 Mo10 O34 79.3(4) . .
O35 Mo10 Mo11 101.3(4) . .
O32 Mo10 Mo11 47.7(3) . .
O33 Mo10 Mo11 49.6(3) . .
O13 Mo10 Mo11 133.1(3) . .
O29 Mo10 Mo11 92.7(2) . .
O34 Mo10 Mo11 138.3(3) . .
O35 Mo10 Na1 105.8(4) . .
O32 Mo10 Na1 32.0(3) . .
O33 Mo10 Na1 122.7(3) . .
O13 Mo10 Na1 54.6(3) . .
O29 Mo10 Na1 83.2(3) . .
O34 Mo10 Na1 138.5(3) . .
Mo11 Mo10 Na1 79.46(11) . .
O38 Mo11 O32 106.0(4) . .
O38 Mo11 O36 99.5(4) . .
O32 Mo11 O36 88.9(4) . .
O38 Mo11 O33 102.7(4) . .
O32 Mo11 O33 93.3(4) . .
O36 Mo11 O33 156.1(4) . .
O38 Mo11 O37 93.6(4) . .
O32 Mo11 O37 157.3(4) . .
O36 Mo11 O37 76.5(4) . .
O33 Mo11 O37 93.5(4) . .
O38 Mo11 O39 166.9(4) . .
O32 Mo11 O39 87.0(4) . .
O36 Mo11 O39 82.1(3) . .
O33 Mo11 O39 74.3(4) . .
O37 Mo11 O39 74.1(4) . .
O38 Mo11 Mo10 97.9(4) . .
O32 Mo11 Mo10 47.3(3) . .
O36 Mo11 Mo10 135.9(3) . .
O33 Mo11 Mo10 48.9(3) . .
O37 Mo11 Mo10 142.2(3) . .
O39 Mo11 Mo10 89.7(2) . .
O38 Mo11 Mo14 88.2(4) . .
O32 Mo11 Mo14 131.5(3) . .
O36 Mo11 Mo14 42.7(3) . .
O33 Mo11 Mo14 129.2(3) . .
O37 Mo11 Mo14 35.9(3) . .
O39 Mo11 Mo14 84.3(2) . .
Mo10 Mo11 Mo14 173.92(7) . .
O42 Mo12 O41 104.9(5) . .
O42 Mo12 O29 98.1(4) . .
O41 Mo12 O29 101.7(5) . .
O42 Mo12 O40 102.6(5) . .
O41 Mo12 O40 98.6(5) . .
O29 Mo12 O40 146.0(4) . .
O42 Mo12 O39 94.5(4) . .
O41 Mo12 O39 160.0(5) . .
O29 Mo12 O39 80.1(3) . .
O40 Mo12 O39 71.8(4) . .
O42 Mo12 O33 164.2(4) . .
O41 Mo12 O33 90.0(5) . .
O29 Mo12 O33 73.3(3) . .
O40 Mo12 O33 79.8(4) . .
O39 Mo12 O33 71.3(3) . .
O44 Mo13 O45 105.6(6) . .
O44 Mo13 O43 96.6(4) . .
O45 Mo13 O43 101.3(5) . .
O44 Mo13 O40 100.9(5) . .
O45 Mo13 O40 95.7(5) . .
O43 Mo13 O40 151.3(4) . .
O44 Mo13 O39 95.4(4) . .
O45 Mo13 O39 157.5(5) . .
O43 Mo13 O39 83.9(4) . .
O40 Mo13 O39 72.1(4) . .
O44 Mo13 O37 163.6(4) . .
O45 Mo13 O37 88.9(5) . .
O43 Mo13 O37 72.7(4) . .
O40 Mo13 O37 84.8(4) . .
O39 Mo13 O37 71.6(3) . .
O48 Mo14 O47 103.4(5) . .
O48 Mo14 O37 101.8(5) . .
O47 Mo14 O37 101.5(5) . .
O48 Mo14 O46 102.5(5) . .
O47 Mo14 O46 103.6(5) . .
O37 Mo14 O46 139.7(4) . .
O48 Mo14 O36 87.8(4) . .
O47 Mo14 O36 168.7(5) . .
O37 Mo14 O36 74.6(4) . .
O46 Mo14 O36 74.7(3) . .
O48 Mo14 O43 168.3(5) . .
O47 Mo14 O43 88.3(5) . .
O37 Mo14 O43 75.7(4) . .
O46 Mo14 O43 74.1(4) . .
O36 Mo14 O43 80.5(3) . .
O48 Mo14 Mo15 141.1(4) . .
O47 Mo14 Mo15 87.4(4) . .
O37 Mo14 Mo15 112.7(3) . .
O46 Mo14 Mo15 38.8(3) . .
O36 Mo14 Mo15 84.5(2) . .
O43 Mo14 Mo15 37.5(2) . .
O48 Mo14 Mo11 86.4(4) . .
O47 Mo14 Mo11 140.4(4) . .
O37 Mo14 Mo11 39.1(3) . .
O46 Mo14 Mo11 111.7(3) . .
O36 Mo14 Mo11 37.6(2) . .
O43 Mo14 Mo11 84.7(2) . .
Mo15 Mo14 Mo11 108.99(5) . .
O52 Mo15 O50 105.7(5) . .
O52 Mo15 O43 99.9(4) . .
O50 Mo15 O43 88.8(4) . .
O52 Mo15 O51 102.2(4) . .
O50 Mo15 O51 93.5(4) . .
O43 Mo15 O51 156.1(4) . .
O52 Mo15 O46 94.5(5) . .
O50 Mo15 O46 156.9(4) . .
O43 Mo15 O46 76.4(4) . .
O51 Mo15 O46 93.1(4) . .
O52 Mo15 O49 166.9(4) . .
O50 Mo15 O49 87.3(3) . .
O43 Mo15 O49 82.2(3) . .
O51 Mo15 O49 74.2(3) . .
O46 Mo15 O49 73.3(3) . .
O52 Mo15 Mo16 97.2(4) . .
O50 Mo15 Mo16 47.5(3) . .
O43 Mo15 Mo16 136.1(3) . .
O51 Mo15 Mo16 49.0(3) . .
O46 Mo15 Mo16 141.9(3) . .
O49 Mo15 Mo16 89.9(2) . .
O52 Mo15 Mo14 88.5(4) . .
O50 Mo15 Mo14 131.7(3) . .
O43 Mo15 Mo14 42.9(3) . .
O51 Mo15 Mo14 129.0(3) . .
O46 Mo15 Mo14 35.9(3) . .
O49 Mo15 Mo14 84.4(2) . .
Mo16 Mo15 Mo14 174.30(6) . .
O55 Mo16 O50 104.9(5) . .
O55 Mo16 O51 107.7(4) . .
O50 Mo16 O51 94.8(4) . .
O55 Mo16 O62 100.6(4) . .
O50 Mo16 O62 86.0(4) . .
O51 Mo16 O62 150.4(4) . .
O55 Mo16 O53 164.6(4) . .
O50 Mo16 O53 89.4(4) . .
O51 Mo16 O53 76.2(4) . .
O62 Mo16 O53 74.3(3) . .
O55 Mo16 O54 85.6(5) . .
O50 Mo16 O54 167.4(4) . .
O51 Mo16 O54 88.3(4) . .
O62 Mo16 O54 85.3(4) . .
O53 Mo16 O54 79.6(4) . .
O55 Mo16 Mo15 100.6(4) . .
O50 Mo16 Mo15 48.0(3) . .
O51 Mo16 Mo15 49.8(3) . .
O62 Mo16 Mo15 133.0(3) . .
O53 Mo16 Mo15 93.2(2) . .
O54 Mo16 Mo15 137.8(3) . .
O55 Mo16 Na2 106.6(4) . .
O50 Mo16 Na2 31.5(3) . .
O51 Mo16 Na2 122.3(3) . .
O62 Mo16 Na2 54.5(3) . .
O53 Mo16 Na2 82.5(3) . .
O54 Mo16 Na2 139.2(3) . .
Mo15 Mo16 Na2 79.32(12) . .
O57 Mo17 O58 104.6(5) . .
O57 Mo17 O36 97.3(4) . .
O58 Mo17 O36 101.6(4) . .
O57 Mo17 O56 99.5(5) . .
O58 Mo17 O56 96.5(4) . .
O36 Mo17 O56 151.4(4) . .
O57 Mo17 O49 96.0(4) . .
O58 Mo17 O49 157.7(4) . .
O36 Mo17 O49 83.9(4) . .
O56 Mo17 O49 71.4(3) . .
O57 Mo17 O46 163.9(4) . .
O58 Mo17 O46 89.7(4) . .
O36 Mo17 O46 72.2(4) . .
O56 Mo17 O46 85.9(4) . .
O49 Mo17 O46 71.3(3) . .
O59 Mo18 O60 105.5(5) . .
O59 Mo18 O56 98.6(4) . .
O60 Mo18 O56 101.7(5) . .
O59 Mo18 O53 101.6(4) . .
O60 Mo18 O53 98.7(4) . .
O56 Mo18 O53 146.2(4) . .
O59 Mo18 O49 159.0(5) . .
O60 Mo18 O49 94.7(4) . .
O56 Mo18 O49 71.1(4) . .
O53 Mo18 O49 80.6(4) . .
O59 Mo18 O51 89.4(4) . .
O60 Mo18 O51 164.4(4) . .
O56 Mo18 O51 79.9(4) . .
O53 Mo18 O51 73.6(4) . .
O49 Mo18 O51 71.0(3) . .
O65 Mo19 O63 103.1(5) . .
O65 Mo19 O61 108.3(4) . .
O63 Mo19 O61 94.3(4) . .
O65 Mo19 O53 101.4(4) . .
O63 Mo19 O53 89.6(4) . .
O61 Mo19 O53 148.3(4) . .
O65 Mo19 O64 87.5(5) . .
O63 Mo19 O64 168.6(4) . .
O61 Mo19 O64 86.1(4) . .
O53 Mo19 O64 84.2(4) . .
O65 Mo19 O62 167.0(4) . .
O63 Mo19 O62 89.0(4) . .
O61 Mo19 O62 75.1(4) . .
O53 Mo19 O62 73.5(4) . .
O64 Mo19 O62 80.1(4) . .
O65 Mo19 Mo20 99.1(3) . .
O63 Mo19 Mo20 48.2(3) . .
O61 Mo19 Mo20 49.3(2) . .
O53 Mo19 Mo20 136.4(3) . .
O64 Mo19 Mo20 134.8(3) . .
O62 Mo19 Mo20 92.5(2) . .
O69 Mo20 O63 106.7(5) . .
O69 Mo20 O61 101.3(4) . .
O63 Mo20 O61 93.6(4) . .
O69 Mo20 O68 98.5(4) . .
O63 Mo20 O68 89.4(4) . .
O61 Mo20 O68 158.1(4) . .
O69 Mo20 O67 95.6(4) . .
O63 Mo20 O67 154.6(4) . .
O61 Mo20 O67 93.7(4) . .
O68 Mo20 O67 75.1(4) . .
O69 Mo20 O66 167.7(4) . .
O63 Mo20 O66 85.5(4) . .
O61 Mo20 O66 75.5(3) . .
O68 Mo20 O66 83.1(4) . .
O67 Mo20 O66 72.9(3) . .
O69 Mo20 Mo19 96.7(3) . .
O63 Mo20 Mo19 48.1(3) . .
O61 Mo20 Mo19 48.7(3) . .
O68 Mo20 Mo19 137.4(3) . .
O67 Mo20 Mo19 142.1(3) . .
O66 Mo20 Mo19 90.1(2) . .
O69 Mo20 Mo21 87.4(3) . .
O63 Mo20 Mo21 122.9(3) . .
O61 Mo20 Mo21 138.4(3) . .
O68 Mo20 Mo21 33.6(3) . .
O67 Mo20 Mo21 44.7(2) . .
O66 Mo20 Mo21 87.4(2) . .
Mo19 Mo20 Mo21 170.94(6) . .
O72 Mo21 O73 104.8(6) . .
O72 Mo21 O68 99.0(5) . .
O73 Mo21 O68 103.8(5) . .
O72 Mo21 O70 97.7(5) . .
O73 Mo21 O70 104.0(5) . .
O68 Mo21 O70 142.5(4) . .
O72 Mo21 O67 100.2(5) . .
O73 Mo21 O67 154.9(5) . .
O68 Mo21 O67 73.4(4) . .
O70 Mo21 O67 70.7(3) . .
O72 Mo21 O71 170.6(5) . .
O73 Mo21 O71 84.5(5) . .
O68 Mo21 O71 79.7(4) . .
O70 Mo21 O71 78.5(4) . .
O67 Mo21 O71 70.4(3) . .
O72 Mo21 Mo20 90.3(4) . .
O73 Mo21 Mo20 139.8(4) . .
O68 Mo21 Mo20 36.2(3) . .
O70 Mo21 Mo20 110.7(3) . .
O67 Mo21 Mo20 40.3(2) . .
O71 Mo21 Mo20 83.1(2) . .
O76 Mo22 O77 104.5(5) . .
O76 Mo22 O75 106.3(5) . .
O77 Mo22 O75 101.5(4) . .
O76 Mo22 O67 100.0(5) . .
O77 Mo22 O67 96.9(4) . .
O75 Mo22 O67 142.6(4) . .
O76 Mo22 O70 97.2(4) . .
O77 Mo22 O70 157.5(4) . .
O75 Mo22 O70 77.8(4) . .
O67 Mo22 O70 72.9(4) . .
O76 Mo22 O74 175.1(4) . .
O77 Mo22 O74 78.5(4) . .
O75 Mo22 O74 76.7(4) . .
O67 Mo22 O74 75.5(4) . .
O70 Mo22 O74 79.5(3) . .
O79 Mo23 O71 104.7(5) . .
O79 Mo23 O66 103.3(5) . .
O71 Mo23 O66 101.8(4) . .
O79 Mo23 O74 102.5(5) . .
O71 Mo23 O74 100.3(4) . .
O66 Mo23 O74 140.2(4) . .
O79 Mo23 O78 96.1(4) . .
O71 Mo23 O78 159.2(4) . .
O66 Mo23 O78 73.8(4) . .
O74 Mo23 O78 73.8(3) . .
O79 Mo23 O67 175.7(4) . .
O71 Mo23 O67 79.6(4) . .
O66 Mo23 O67 75.4(3) . .
O74 Mo23 O67 76.6(4) . .
O78 Mo23 O67 79.6(3) . .
O81 Mo24 O80 103.7(5) . .
O81 Mo24 O62 103.6(4) . .
O80 Mo24 O62 99.2(5) . .
O81 Mo24 O78 97.0(4) . .
O80 Mo24 O78 99.0(4) . .
O62 Mo24 O78 148.2(4) . .
O81 Mo24 O66 156.9(4) . .
O80 Mo24 O66 97.9(4) . .
O62 Mo24 O66 80.7(3) . .
O78 Mo24 O66 71.2(4) . .
O81 Mo24 O61 88.4(4) . .
O80 Mo24 O61 167.0(4) . .
O62 Mo24 O61 73.1(3) . .
O78 Mo24 O61 83.7(4) . .
O66 Mo24 O61 70.9(3) . .
O83 Mo25 O84 105.0(5) . .
O83 Mo25 O82 105.1(5) . .
O84 Mo25 O82 99.7(5) . .
O83 Mo25 O78 100.7(4) . .
O84 Mo25 O78 96.0(5) . .
O82 Mo25 O78 145.0(4) . .
O83 Mo25 O74 155.0(5) . .
O84 Mo25 O74 99.5(4) . .
O82 Mo25 O74 74.8(4) . .
O78 Mo25 O74 71.8(3) . .
O83 Mo25 O77 84.3(5) . .
O84 Mo25 O77 170.3(4) . .
O82 Mo25 O77 80.4(4) . .
O78 Mo25 O77 79.1(4) . .
O74 Mo25 O77 71.0(3) . .
O86 Mo26 O87 104.9(6) . .
O86 Mo26 O85 100.8(5) . 2_565
O87 Mo26 O85 103.8(5) . 2_565
O86 Mo26 O82 97.6(5) . .
O87 Mo26 O82 90.9(5) . .
O85 Mo26 O82 152.5(4) 2_565 .
O86 Mo26 O74 91.7(4) . .
O87 Mo26 O74 157.2(5) . .
O85 Mo26 O74 87.9(4) 2_565 .
O82 Mo26 O74 71.2(4) . .
O86 Mo26 O75 162.4(5) . .
O87 Mo26 O75 92.7(5) . .
O85 Mo26 O75 75.5(4) 2_565 .
O82 Mo26 O75 80.8(4) . .
O74 Mo26 O75 71.0(3) . .
O88 Mo27 O26 106.4(5) . .
O88 Mo27 O25 108.4(5) . .
O26 Mo27 O25 92.2(4) . .
O88 Mo27 O85 95.1(5) . .
O26 Mo27 O85 157.5(4) . .
O25 Mo27 O85 87.1(4) . .
O88 Mo27 O70 96.2(5) . 2_565
O26 Mo27 O70 84.9(4) . 2_565
O25 Mo27 O70 155.0(4) . 2_565
O85 Mo27 O70 86.3(4) . 2_565
O88 Mo27 O75 158.6(4) . 2_565
O26 Mo27 O75 87.0(4) . 2_565
O25 Mo27 O75 87.2(4) . 2_565
O85 Mo27 O75 70.5(4) . 2_565
O70 Mo27 O75 67.9(3) 2_565 2_565
O88 Mo27 Mo7 99.7(4) . .
O26 Mo27 Mo7 48.7(3) . .
O25 Mo27 Mo7 47.6(3) . .
O85 Mo27 Mo7 134.7(3) . .
O70 Mo27 Mo7 133.5(3) 2_565 .
O75 Mo27 Mo7 101.6(2) 2_565 .
Mo4 O1 Mo2 104.4(4) . .
Mo4 O1 Mo1 151.0(5) . .
Mo2 O1 Mo1 93.7(4) . .
Mo4 O1 Mo8 104.5(4) . .
Mo2 O1 Mo8 96.8(3) . .
Mo1 O1 Mo8 95.5(3) . .
Mo8 O2 Mo1 113.7(4) . .
Mo8 O2 Mo7 104.3(4) . .
Mo1 O2 Mo7 93.4(3) . .
Mo1 O3 Mo7 119.3(5) . .
Mo2 O4 Mo1 114.7(5) . .
Mo2 O7 Mo3 147.7(5) . .
Mo2 O7 Mo4 105.8(4) . .
Mo3 O7 Mo4 103.1(4) . .
Mo8 O9 Mo2 113.5(5) . .
Mo4 O11 Mo3 104.1(4) . .
Mo4 O11 Mo5 108.7(4) . .
Mo3 O11 Mo5 102.8(3) . .
Mo4 O11 Na1 129.2(4) . .
Mo3 O11 Na1 107.3(4) . .
Mo5 O11 Na1 102.1(4) . .
Mo9 O12 Mo5 82.3(4) . .
Mo9 O12 Mo3 102.3(4) . .
Mo5 O12 Mo3 111.5(4) . .
Mo3 O13 Mo10 142.7(5) . .
Mo3 O13 Mo9 108.8(4) . .
Mo10 O13 Mo9 104.4(4) . .
Mo3 O13 Na1 98.8(4) . .
Mo10 O13 Na1 91.9(3) . .
Mo9 O13 Na1 99.7(4) . .
Mo8 O16 Mo5 148.0(5) . .
Mo8 O16 Mo6 100.4(4) . .
Mo5 O16 Mo6 94.9(4) . .
Mo8 O16 Mo4 103.9(4) . .
Mo5 O16 Mo4 102.2(3) . .
Mo6 O16 Mo4 96.0(3) . .
Mo4 O17 Mo6 114.6(4) . .
Mo9 O19 Mo5 83.0(3) . .
Mo9 O19 Na1 113.2(4) . .
Mo5 O19 Na1 101.9(4) . .
Mo6 O20 Mo5 110.3(4) . .
Mo6 O22 Mo7 141.8(5) . .
Mo6 O22 Mo8 109.9(4) . .
Mo7 O22 Mo8 105.5(4) . .
Mo6 O23 Na3 127.9(7) . .
Mo7 O25 Mo27 83.9(4) . .
Mo27 O26 Mo7 83.8(4) . .
Mo27 O26 Na3 138.3(5) . .
Mo7 O26 Na3 137.7(5) . .
Mo8 O28 Na3 127.4(5) . .
Mo12 O29 Mo9 142.0(5) . .
Mo12 O29 Mo10 108.6(4) . .
Mo9 O29 Mo10 106.2(4) . .
C2 O31 Mo9 133.0(11) . .
Mo10 O32 Mo11 85.0(3) . .
Mo10 O32 Na1 121.9(4) . .
Mo11 O32 Na1 152.2(5) . .
Mo10 O33 Mo11 81.5(3) . .
Mo10 O33 Mo12 101.8(4) . .
Mo11 O33 Mo12 111.9(4) . .
C2 O34 Mo10 131.5(11) . .
Mo17 O36 Mo11 152.3(5) . .
Mo17 O36 Mo14 107.2(4) . .
Mo11 O36 Mo14 99.7(4) . .
Mo14 O37 Mo11 105.0(4) . .
Mo14 O37 Mo13 100.6(4) . .
Mo11 O37 Mo13 108.8(4) . .
Mo13 O39 Mo12 94.4(3) . .
Mo13 O39 Mo11 105.2(4) . .
Mo12 O39 Mo11 102.2(3) . .
Mo13 O40 Mo12 115.0(4) . .
Mo13 O43 Mo15 152.6(5) . .
Mo13 O43 Mo14 106.9(4) . .
Mo15 O43 Mo14 99.6(4) . .
Mo13 O44 Na2 144.2(6) . .
Mo14 O46 Mo15 105.2(4) . .
Mo14 O46 Mo17 101.7(4) . .
Mo15 O46 Mo17 109.7(4) . .
Mo17 O49 Mo18 94.5(3) . .
Mo17 O49 Mo15 105.3(3) . .
Mo18 O49 Mo15 102.2(3) . .
Mo16 O50 Mo15 84.4(3) . .
Mo16 O50 Na2 122.5(5) . .
Mo15 O50 Na2 151.9(5) . .
Mo16 O51 Mo15 81.2(4) . .
Mo16 O51 Mo18 101.6(4) . .
Mo15 O51 Mo18 112.1(4) . .
Mo18 O53 Mo19 142.0(5) . .
Mo18 O53 Mo16 108.1(4) . .
Mo19 O53 Mo16 106.3(4) . .
C4 O54 Mo16 131.6(9) . .
Mo18 O56 Mo17 116.8(4) . .
Mo17 O57 Na1 143.6(6) . .
Mo19 O61 Mo20 82.0(3) . .
Mo19 O61 Mo24 102.2(4) . .
Mo20 O61 Mo24 111.0(4) . .
Mo24 O62 Mo16 141.8(5) . .
Mo24 O62 Mo19 109.4(4) . .
Mo16 O62 Mo19 104.5(4) . .
Mo24 O62 Na2 99.0(4) . .
Mo16 O62 Na2 91.9(3) . .
Mo19 O62 Na2 99.9(3) . .
Mo19 O63 Mo20 83.7(4) . .
Mo19 O63 Na2 111.5(4) . .
Mo20 O63 Na2 101.0(4) . .
C4 O64 Mo19 132.0(10) . .
Mo23 O66 Mo24 103.9(4) . .
Mo23 O66 Mo20 109.6(4) . .
Mo24 O66 Mo20 102.4(3) . .
Mo23 O66 Na2 128.0(4) . .
Mo24 O66 Na2 107.1(4) . .
Mo20 O66 Na2 103.2(4) . .
Mo22 O67 Mo20 148.7(5) . .
Mo22 O67 Mo21 100.9(4) . .
Mo20 O67 Mo21 95.0(4) . .
Mo22 O67 Mo23 103.4(4) . .
Mo20 O67 Mo23 101.2(4) . .
Mo21 O67 Mo23 96.8(3) . .
Mo21 O68 Mo20 110.2(5) . .
Mo21 O70 Mo27 143.1(5) . 2_565
Mo21 O70 Mo22 108.8(4) . .
Mo27 O70 Mo22 105.8(4) 2_565 .
Mo23 O71 Mo21 113.1(5) . .
Mo21 O72 Na3 125.8(6) . 2_565
Mo23 O74 Mo25 104.4(4) . .
Mo23 O74 Mo26 149.6(4) . .
Mo25 O74 Mo26 93.8(4) . .
Mo23 O74 Mo22 104.5(4) . .
Mo25 O74 Mo22 96.9(3) . .
Mo26 O74 Mo22 97.1(3) . .
Mo22 O75 Mo26 114.7(5) . .
Mo22 O75 Mo27 105.5(4) . 2_565
Mo26 O75 Mo27 92.8(3) . 2_565
Mo22 O76 Na3 127.0(5) . 2_565
Mo22 O77 Mo25 113.2(5) . .
Mo24 O78 Mo25 146.4(5) . .
Mo24 O78 Mo23 104.3(4) . .
Mo25 O78 Mo23 104.6(4) . .
Mo25 O82 Mo26 114.6(5) . .
Mo26 O85 Mo27 119.3(5) 2_565 .
O34 C2 O31 125.0(16) . .
O34 C2 C1 117.7(16) . .
O31 C2 C1 117.3(16) . .
O54 C4 O64 125.3(13) . .
O54 C4 C3 118.0(14) . .
O64 C4 C3 116.7(15) . .
O32 Na1 O101 95.2(6) . .
O32 Na1 O102 147.3(5) . .
O101 Na1 O102 106.0(6) . .
O32 Na1 O11 117.5(4) . .
O101 Na1 O11 87.3(6) . .
O102 Na1 O11 88.6(4) . .
O32 Na1 O57 81.0(4) . .
O101 Na1 O57 86.5(6) . .
O102 Na1 O57 75.8(4) . .
O11 Na1 O57 160.9(4) . .
O32 Na1 O19 86.7(4) . .
O101 Na1 O19 150.6(6) . .
O102 Na1 O19 86.7(4) . .
O11 Na1 O19 66.1(3) . .
O57 Na1 O19 122.7(4) . .
O32 Na1 O13 59.7(3) . .
O101 Na1 O13 96.6(6) . .
O102 Na1 O13 138.8(5) . .
O11 Na1 O13 58.1(3) . .
O57 Na1 O13 140.7(4) . .
O19 Na1 O13 59.2(3) . .
O32 Na1 Mo10 26.2(2) . .
O101 Na1 Mo10 95.5(5) . .
O102 Na1 Mo10 158.4(4) . .
O11 Na1 Mo10 91.4(3) . .
O57 Na1 Mo10 107.2(3) . .
O19 Na1 Mo10 73.7(2) . .
O13 Na1 Mo10 33.55(18) . .
O50 Na2 O103 147.0(6) . .
O50 Na2 O104 92.1(7) . .
O103 Na2 O104 107.7(7) . .
O50 Na2 O66 117.4(4) . .
O103 Na2 O66 89.0(5) . .
O104 Na2 O66 91.3(7) . .
O50 Na2 O44 80.8(4) . .
O103 Na2 O44 76.4(5) . .
O104 Na2 O44 81.8(7) . .
O66 Na2 O44 160.9(4) . .
O50 Na2 O63 87.8(4) . .
O103 Na2 O63 85.9(5) . .
O104 Na2 O63 153.3(7) . .
O66 Na2 O63 65.5(3) . .
O44 Na2 O63 124.4(4) . .
O50 Na2 O62 59.6(3) . .
O103 Na2 O62 138.7(5) . .
O104 Na2 O62 98.0(7) . .
O66 Na2 O62 58.0(3) . .
O44 Na2 O62 140.4(4) . .
O63 Na2 O62 59.2(3) . .
O50 Na2 Mo16 26.0(2) . .
O103 Na2 Mo16 157.7(5) . .
O104 Na2 Mo16 94.6(6) . .
O66 Na2 Mo16 91.5(3) . .
O44 Na2 Mo16 106.7(3) . .
O63 Na2 Mo16 74.2(2) . .
O62 Na2 Mo16 33.66(18) . .
O106 Na3 O26 170.8(11) . .
O106 Na3 O28 91.0(10) . .
O26 Na3 O28 80.0(4) . .
O106 Na3 O76 96.4(10) . 2_565
O26 Na3 O76 79.2(4) . 2_565
O28 Na3 O76 72.6(4) . 2_565
O106 Na3 O105 90.0(14) . .
O26 Na3 O105 98.3(10) . .
O28 Na3 O105 143.6(11) . .
O76 Na3 O105 143.3(11) 2_565 .
O106 Na3 O72 91.9(10) . 2_565
O26 Na3 O72 94.9(4) . 2_565
O28 Na3 O72 149.0(5) . 2_565
O76 Na3 O72 76.4(4) 2_565 2_565
O105 Na3 O72 67.3(11) . 2_565
O106 Na3 O23 87.4(10) . .
O26 Na3 O23 92.3(4) . .
O28 Na3 O23 76.9(4) . .
O76 Na3 O23 149.2(5) 2_565 .
O105 Na3 O23 66.9(11) . .
O72 Na3 O23 134.1(5) 2_565 .

loop_
_geom_bond_atom_site_label_1
_geom_bond_atom_site_label_2
_geom_bond_distance
_geom_bond_site_symmetry_2
Mo1 O5 1.701(12) .
Mo1 O6 1.713(12) .
Mo1 O3 1.852(11) .
Mo1 O4 2.029(10) .
Mo1 O2 2.273(10) .
Mo1 O1 2.284(10) .
Mo2 O10 1.699(11) .
Mo2 O8 1.707(13) .
Mo2 O4 1.876(10) .
Mo2 O7 1.966(9) .
Mo2 O1 2.223(9) .
Mo2 O9 2.363(11) .
Mo3 O14 1.675(11) .
Mo3 O15 1.706(9) .
Mo3 O13 1.914(9) .
Mo3 O7 1.976(9) .
Mo3 O11 2.226(9) .
Mo3 O12 2.333(10) .
Mo4 O18 1.690(11) .
Mo4 O17 1.730(9) .
Mo4 O11 1.892(10) .
Mo4 O1 1.952(9) .
Mo4 O7 2.174(9) .
Mo4 O16 2.377(9) .
Mo5 O21 1.686(10) .
Mo5 O19 1.969(8) .
Mo5 O12 1.984(9) .
Mo5 O20 1.992(9) .
Mo5 O16 2.056(9) .
Mo5 O11 2.348(9) .
Mo5 Mo9 2.5974(18) .
Mo5 Mo6 3.2146(18) .
Mo6 O24 1.703(11) .
Mo6 O23 1.709(13) .
Mo6 O22 1.919(10) .
Mo6 O20 1.924(10) .
Mo6 O16 2.301(9) .
Mo6 O17 2.380(10) .
Mo7 O27 1.673(10) .
Mo7 O25 1.918(9) .
Mo7 O26 1.950(9) .
Mo7 O3 2.060(11) .
Mo7 O22 2.091(9) .
Mo7 O2 2.366(10) .
Mo7 Mo27 2.5816(18) .
Mo8 O28 1.706(11) .
Mo8 O9 1.753(10) .
Mo8 O2 1.858(9) .
Mo8 O16 1.993(8) .
Mo8 O22 2.115(9) .
Mo8 O1 2.399(10) .
Mo9 O30 1.664(10) .
Mo9 O19 1.950(9) .
Mo9 O12 1.963(9) .
Mo9 O29 2.043(9) .
Mo9 O31 2.148(12) .
Mo9 O13 2.207(10) .
Mo10 O35 1.700(11) .
Mo10 O32 1.915(9) .
Mo10 O33 1.978(9) .
Mo10 O13 2.041(9) .
Mo10 O29 2.156(9) .
Mo10 O34 2.182(11) .
Mo10 Mo11 2.5962(17) .
Mo10 Na1 3.691(6) .
Mo11 O38 1.686(10) .
Mo11 O32 1.926(9) .
Mo11 O36 1.992(9) .
Mo11 O33 2.001(9) .
Mo11 O37 2.101(10) .
Mo11 O39 2.350(9) .
Mo11 Mo14 3.2185(17) .
Mo12 O42 1.709(12) .
Mo12 O41 1.716(10) .
Mo12 O29 1.937(9) .
Mo12 O40 1.942(9) .
Mo12 O39 2.234(9) .
Mo12 O33 2.300(10) .
Mo13 O44 1.695(11) .
Mo13 O45 1.710(10) .
Mo13 O43 1.926(9) .
Mo13 O40 1.937(9) .
Mo13 O39 2.225(9) .
Mo13 O37 2.366(11) .
Mo14 O48 1.702(11) .
Mo14 O47 1.716(10) .
Mo14 O37 1.953(10) .
Mo14 O46 1.955(9) .
Mo14 O36 2.216(9) .
Mo14 O43 2.218(9) .
Mo14 Mo15 3.2143(18) .
Mo15 O52 1.679(10) .
Mo15 O50 1.938(9) .
Mo15 O43 1.986(9) .
Mo15 O51 2.004(9) .
Mo15 O46 2.089(9) .
Mo15 O49 2.346(9) .
Mo15 Mo16 2.5933(18) .
Mo16 O55 1.700(10) .
Mo16 O50 1.921(9) .
Mo16 O51 1.979(10) .
Mo16 O62 2.051(9) .
Mo16 O53 2.157(9) .
Mo16 O54 2.163(10) .
Mo16 Na2 3.697(6) .
Mo17 O57 1.685(10) .
Mo17 O58 1.733(10) .
Mo17 O36 1.930(9) .
Mo17 O56 1.931(9) .
Mo17 O49 2.214(9) .
Mo17 O46 2.341(10) .
Mo18 O59 1.711(9) .
Mo18 O60 1.717(10) .
Mo18 O56 1.911(9) .
Mo18 O53 1.942(9) .
Mo18 O49 2.243(8) .
Mo18 O51 2.298(9) .
Mo19 O65 1.687(10) .
Mo19 O63 1.947(9) .
Mo19 O61 1.971(9) .
Mo19 O53 2.042(9) .
Mo19 O64 2.152(11) .
Mo19 O62 2.200(9) .
Mo19 Mo20 2.5985(16) .
Mo20 O69 1.695(10) .
Mo20 O63 1.950(10) .
Mo20 O61 1.988(9) .
Mo20 O68 2.021(9) .
Mo20 O67 2.082(9) .
Mo20 O66 2.329(9) .
Mo20 Mo21 3.2096(17) .
Mo21 O72 1.703(11) .
Mo21 O73 1.710(10) .
Mo21 O68 1.891(9) .
Mo21 O70 1.935(10) .
Mo21 O67 2.267(9) .
Mo21 O71 2.386(11) .
Mo22 O76 1.699(10) .
Mo22 O77 1.769(9) .
Mo22 O75 1.827(9) .
Mo22 O67 2.000(9) .
Mo22 O70 2.116(9) .
Mo22 O74 2.382(9) .
Mo23 O79 1.696(10) .
Mo23 O71 1.753(9) .
Mo23 O66 1.879(9) .
Mo23 O74 1.955(9) .
Mo23 O78 2.182(9) .
Mo23 O67 2.373(10) .
Mo24 O81 1.698(9) .
Mo24 O80 1.701(10) .
Mo24 O62 1.908(9) .
Mo24 O78 1.940(9) .
Mo24 O66 2.248(8) .
Mo24 O61 2.334(9) .
Mo25 O83 1.711(10) .
Mo25 O84 1.725(11) .
Mo25 O82 1.862(10) .
Mo25 O78 2.004(9) .
Mo25 O74 2.235(9) .
Mo25 O77 2.356(10) .
Mo26 O86 1.729(11) .
Mo26 O87 1.764(12) .
Mo26 O85 1.844(10) 2_565
Mo26 O82 2.036(10) .
Mo26 O74 2.260(9) .
Mo26 O75 2.296(10) .
Mo27 O88 1.666(10) .
Mo27 O26 1.914(9) .
Mo27 O25 1.943(10) .
Mo27 O85 2.058(10) .
Mo27 O70 2.079(9) 2_565
Mo27 O75 2.356(9) 2_565
O11 Na1 2.494(11) .
O13 Na1 3.009(11) .
O19 Na1 2.830(12) .
O23 Na3 2.703(15) .
O26 Na3 2.349(12) .
O28 Na3 2.541(14) .
O31 C2 1.251(19) .
O32 Na1 2.303(11) .
O34 C2 1.251(19) .
O44 Na2 2.538(12) .
O50 Na2 2.292(10) .
O54 C4 1.263(18) .
O57 Na1 2.546(11) .
O62 Na2 3.010(11) .
O63 Na2 2.878(12) .
O64 C4 1.264(18) .
O66 Na2 2.484(11) .
O70 Mo27 2.079(9) 2_565
O72 Na3 2.664(14) 2_565
O75 Mo27 2.356(9) 2_565
O76 Na3 2.560(14) 2_565
O85 Mo26 1.844(10) 2_565
O101 Na1 2.31(2) .
O102 Na1 2.355(15) .
O103 Na2 2.334(16) .
O104 Na2 2.42(3) .
O105 Na3 2.57(5) .
O106 Na3 2.26(4) .
O149 O156 1.05(2) .
C1 C2 1.49(2) .
C3 C4 1.52(2) .
Na3 O76 2.560(14) 2_565
Na3 O72 2.664(14) 2_565
